data_4336657
loop_
_publ_author_name
'Kiyomi Ehama'
'Yusuke Ohmichi'
'Soichiro Sakamoto'
'Takeshi Fujinami'
'Naohide Matsumoto'
'Naotaka Mochida'
'Takayuki Ishida'
'Yukinari Sunatsuki'
'Masanobu Tsuchimoto'
'Nazzareno Re'

_publ_contact_author_email naohide@aster.sci.kumamoto-u.ac.jp
_publ_contact_author_fax +81-96-342-3390
_publ_contact_author_name 'Naohide Matsumoto'
_publ_contact_author_phone +81-96-342-3390
_publ_section_title
;
 Synthesis, Structure, Luminescent, and Magnetic Properties of
 Carbonato-Bridged ZnII2LnIII2 Complexes [(\m4-CO3)2{ZnIILnLnIII(NO3)}2]
 (LnIII= GdIII, TbIII, DyIII;
 L1=N,N'-Bis(3-methoxy-2-oxybenzylidene)-1,3-propanediaminato,
 L2=N,N'-Bis(3-ethoxy-2-oxybenzylidene)-1,3-propanediaminato)
;
_journal_name_full 'Inorganic Chemistry'
_journal_page_first 12828
_journal_page_last 12841
_journal_paper_doi 10.1021/ic4022273
_journal_volume 52
_journal_year 2013
_chemical_formula_moiety 'C23 H26 Gd N3 O11 Zn'
_chemical_formula_sum 'C23 H26 Gd N3 O11 Zn'
_chemical_formula_weight 743.10
_space_group_IT_number 14
_symmetry_cell_setting monoclinic
_symmetry_Int_Tables_number 14
_symmetry_space_group_name_Hall '-P 2ybc'
_symmetry_space_group_name_H-M 'P 1 21/c 1'
_atom_sites_solution_hydrogens geom
_atom_sites_solution_primary direct
_atom_sites_solution_secondary difmap
_cell_angle_alpha 90.0000
_cell_angle_beta 90.1120(7)
_cell_angle_gamma 90.0000
_cell_formula_units_Z 4
_cell_length_a 11.6854(3)
_cell_length_b 10.4936(4)
_cell_length_c 20.9998(5)
_cell_measurement_reflns_used 18001
_cell_measurement_temperature 150
_cell_measurement_theta_max 27.45
_cell_measurement_theta_min 3.25
_cell_volume 2575.03(13)
_computing_cell_refinement 'RAPID AUTO'
_computing_data_collection 'RAPID AUTO (Rigaku, ????)'
_computing_data_reduction 'RAPID AUTO'
_computing_molecular_graphics 'CrystalStructure 4.0'
_computing_publication_material 'CrystalStructure 4.0 (Rigaku, 2010)'
_computing_structure_refinement 'CRYSTALS (Carruthers, et al., 1999)'
_computing_structure_solution 'SIR92 (Altomare, et al., 1994)'
_diffrn_ambient_temperature 150
_diffrn_detector_area_resol_mean 10.000
_diffrn_measured_fraction_theta_full 0.988
_diffrn_measured_fraction_theta_max 0.988
_diffrn_measurement_device_type 'Rigaku R-AXIS RAPID'
_diffrn_measurement_method \w
_diffrn_radiation_type 'Mo K\a'
_diffrn_radiation_wavelength 0.71075
_diffrn_reflns_av_R_equivalents 0.0536
_diffrn_reflns_limit_h_max 15
_diffrn_reflns_limit_h_min -15
_diffrn_reflns_limit_k_max 13
_diffrn_reflns_limit_k_min -13
_diffrn_reflns_limit_l_max 23
_diffrn_reflns_limit_l_min -27
_diffrn_reflns_number 24374
_diffrn_reflns_theta_full 27.46
_diffrn_reflns_theta_max 27.46
_diffrn_standards_number 0
_exptl_absorpt_coefficient_mu 3.558
_exptl_absorpt_correction_T_max 0.630
_exptl_absorpt_correction_T_min 0.480
_exptl_absorpt_correction_type numerical
_exptl_absorpt_process_details 'NUMABS (Rigaku, 1999)'
_exptl_crystal_colour colorless
_exptl_crystal_density_diffrn 1.917
_exptl_crystal_description platelet
_exptl_crystal_F_000 1468.00
_exptl_crystal_size_max 0.195
_exptl_crystal_size_mid 0.192
_exptl_crystal_size_min 0.130
_refine_diff_density_max 1.540
_refine_diff_density_min -1.740
_refine_ls_extinction_method none
_refine_ls_goodness_of_fit_ref 1.005
_refine_ls_hydrogen_treatment constr
_refine_ls_number_parameters 378
_refine_ls_number_reflns 5004
_refine_ls_R_factor_gt 0.0401
_refine_ls_shift/su_max 0.000
_refine_ls_structure_factor_coef Fsqd
_refine_ls_weighting_details 'w = 1/[0.0020Fo^2^ + 1.0000\s(Fo^2^)]/(4Fo^2^)'
_refine_ls_weighting_scheme calc
_refine_ls_wR_factor_ref 0.1155
_reflns_number_gt 5004
_reflns_number_total 5823
_reflns_threshold_expression F^2^>2.0\s(F^2^)
_cod_data_source_file ic4022273_si_002_2.cif
_cod_data_source_block ZnGd1
_cod_original_cell_volume 2575.04(12)
_cod_database_code 4336657

loop_
_symmetry_equiv_pos_site_id
_symmetry_equiv_pos_as_xyz
1 +X,+Y,+Z
2 -X,1/2+Y,1/2-Z
3 -X,-Y,-Z
4 +X,1/2-Y,1/2+Z

loop_
_atom_site_label
_atom_site_type_symbol
_atom_site_fract_x
_atom_site_fract_y
_atom_site_fract_z
_atom_site_U_iso_or_equiv
_atom_site_adp_type
_atom_site_occupancy
_atom_site_symmetry_multiplicity
_atom_site_calc_flag
_atom_site_refinement_flags
Gd1 Gd 0.87845(2) 0.63625(2) 0.508080(10) 0.02232(8) Uani 1.0 4 d .
Zn1 Zn 0.72470(4) 0.50574(5) 0.38270(2) 0.02667(15) Uani 1.0 4 d .
O1 O 0.8038(3) 0.4915(3) 0.59411(13) 0.0276(8) Uani 1.0 4 d .
O2 O 0.7132(3) 0.5240(3) 0.48084(13) 0.0258(8) Uani 1.0 4 d .
O3 O 0.8300(3) 0.6600(3) 0.39973(14) 0.0281(9) Uani 1.0 4 d .
O4 O 1.0118(3) 0.7736(4) 0.44521(14) 0.0307(9) Uani 1.0 4 d .
O5 O 0.8374(3) 0.3632(3) 0.37726(16) 0.0316(9) Uani 1.0 4 d .
O6 O 0.9454(3) 0.4479(4) 0.45579(14) 0.0296(9) Uani 1.0 4 d .
O7 O 1.0037(3) 0.2753(3) 0.40782(14) 0.0286(8) Uani 1.0 4 d .
O8 O 0.7423(3) 0.7452(4) 0.58452(16) 0.0353(10) Uani 1.0 4 d .
O9 O 0.8041(4) 0.8597(3) 0.50682(17) 0.0365(10) Uani 1.0 4 d .
O10 O 0.6997(4) 0.9460(4) 0.5806(2) 0.0594(14) Uani 1.0 4 d .
O11 O 0.6491(6) 0.0291(12) 0.2933(3) 0.180(4) Uani 1.0 4 d .
N1 N 0.5683(4) 0.4143(5) 0.38442(18) 0.0336(11) Uani 1.0 4 d .
N2 N 0.7158(4) 0.5637(5) 0.28833(18) 0.0375(12) Uani 1.0 4 d .
N3 N 0.7468(4) 0.8535(4) 0.5578(2) 0.0327(12) Uani 1.0 4 d .
C1 C 0.8331(4) 0.5067(5) 0.66090(19) 0.0320(13) Uani 1.0 4 d .
C2 C 0.7071(4) 0.4189(5) 0.5806(2) 0.0290(12) Uani 1.0 4 d .
C3 C 0.6573(5) 0.3362(6) 0.6224(3) 0.0381(14) Uani 1.0 4 d .
C4 C 0.5605(5) 0.2667(6) 0.6026(3) 0.0496(17) Uani 1.0 4 d .
C5 C 0.5207(5) 0.2784(6) 0.5420(3) 0.0455(16) Uani 1.0 4 d .
C6 C 0.5721(5) 0.3609(5) 0.4981(3) 0.0320(14) Uani 1.0 4 d .
C7 C 0.6654(4) 0.4372(5) 0.5174(2) 0.0286(12) Uani 1.0 4 d .
C8 C 0.5261(5) 0.3614(5) 0.4342(3) 0.0331(14) Uani 1.0 4 d .
C9 C 0.5039(5) 0.3911(7) 0.3245(3) 0.0451(16) Uani 1.0 4 d .
C10 C 0.5799(6) 0.3866(7) 0.2673(3) 0.0485(17) Uani 1.0 4 d .
C11 C 0.6261(6) 0.5131(7) 0.2456(3) 0.0562(19) Uani 1.0 4 d .
C12 C 0.7951(5) 0.6284(5) 0.2614(3) 0.0357(14) Uani 1.0 4 d .
C13 C 0.8923(4) 0.6910(5) 0.2906(2) 0.0324(13) Uani 1.0 4 d .
C14 C 0.9738(5) 0.7447(5) 0.2493(3) 0.0356(13) Uani 1.0 4 d .
C15 C 1.0671(5) 0.8104(6) 0.2730(3) 0.0415(15) Uani 1.0 4 d .
C16 C 1.0821(5) 0.8230(5) 0.3380(3) 0.0365(13) Uani 1.0 4 d .
C17 C 1.0020(4) 0.7693(5) 0.3793(2) 0.0297(12) Uani 1.0 4 d .
C18 C 0.9043(4) 0.7041(5) 0.3572(2) 0.0284(12) Uani 1.0 4 d .
C19 C 1.0938(6) 0.8624(5) 0.4703(3) 0.0416(16) Uani 1.0 4 d .
C20 C 0.9272(4) 0.3609(4) 0.4124(2) 0.0256(12) Uani 1.0 4 d .
C21 C 0.8243(5) 0.0303(6) 0.3465(3) 0.0522(18) Uani 1.0 4 d .
C22 C 0.6970(6) 0.0347(9) 0.3421(4) 0.069(3) Uani 1.0 4 d .
C23 C 0.6318(7) 0.0526(10) 0.4035(4) 0.082(3) Uani 1.0 4 d .
H1 H 0.7647 0.5071 0.6861 0.0383 Uiso 1.0 4 calc R
H2 H 0.8814 0.4375 0.6741 0.0385 Uiso 1.0 4 calc R
H3 H 0.8730 0.5858 0.6666 0.0385 Uiso 1.0 4 calc R
H4 H 0.6865 0.3267 0.6633 0.0456 Uiso 1.0 4 calc R
H5 H 0.5246 0.2116 0.6309 0.0595 Uiso 1.0 4 calc R
H6 H 0.4573 0.2311 0.5294 0.0545 Uiso 1.0 4 calc R
H7 H 0.4575 0.3181 0.4285 0.0398 Uiso 1.0 4 calc R
H8 H 0.4628 0.3111 0.3284 0.0541 Uiso 1.0 4 calc R
H9 H 0.4497 0.4602 0.3190 0.0541 Uiso 1.0 4 calc R
H10 H 0.6451 0.3334 0.2778 0.0581 Uiso 1.0 4 calc R
H11 H 0.5378 0.3485 0.2323 0.0582 Uiso 1.0 4 calc R
H12 H 0.5634 0.5736 0.2448 0.0675 Uiso 1.0 4 calc R
H13 H 0.6577 0.5045 0.2032 0.0675 Uiso 1.0 4 calc R
H14 H 0.7895 0.6363 0.2174 0.0427 Uiso 1.0 4 calc R
H15 H 0.9651 0.7349 0.2055 0.0426 Uiso 1.0 4 calc R
H16 H 1.1195 0.8465 0.2450 0.0499 Uiso 1.0 4 calc R
H17 H 1.1445 0.8678 0.3541 0.0438 Uiso 1.0 4 calc R
H18 H 1.0934 0.8577 0.5159 0.0499 Uiso 1.0 4 calc R
H19 H 1.1686 0.8412 0.4547 0.0501 Uiso 1.0 4 calc R
H20 H 1.0743 0.9473 0.4571 0.0499 Uiso 1.0 4 calc R
H21 H 0.8550 0.1000 0.3224 0.0628 Uiso 1.0 4 calc R
H22 H 0.8487 0.0375 0.3901 0.0628 Uiso 1.0 4 calc R
H23 H 0.8515 -0.0487 0.3291 0.0629 Uiso 1.0 4 calc R
H24 H 0.5803 -0.0176 0.4096 0.0986 Uiso 1.0 4 calc R
H25 H 0.6843 0.0567 0.4387 0.0985 Uiso 1.0 4 calc R
H26 H 0.5890 0.1305 0.4012 0.0985 Uiso 1.0 4 calc R

loop_
_atom_site_aniso_label
_atom_site_aniso_U_11
_atom_site_aniso_U_22
_atom_site_aniso_U_33
_atom_site_aniso_U_12
_atom_site_aniso_U_13
_atom_site_aniso_U_23
Gd1 0.02418(15) 0.02741(16) 0.01537(15) -0.00201(7) 0.00271(10) -0.00141(7)
Zn1 0.0263(3) 0.0367(4) 0.0170(3) -0.0021(2) 0.0008(2) -0.00104(19)
O1 0.0271(16) 0.0391(19) 0.0165(14) -0.0062(13) -0.0027(13) 0.0008(12)
O2 0.0257(15) 0.0341(18) 0.0176(14) -0.0044(13) 0.0040(13) -0.0014(12)
O3 0.0307(17) 0.0343(18) 0.0194(15) -0.0030(13) 0.0029(14) 0.0001(13)
O4 0.0316(16) 0.0389(19) 0.0216(15) -0.0095(14) 0.0034(13) -0.0016(14)
O5 0.0284(17) 0.042(2) 0.0244(17) 0.0032(13) 0.0012(15) -0.0073(13)
O6 0.0332(17) 0.0336(19) 0.0221(15) 0.0028(14) -0.0012(14) -0.0058(13)
O7 0.0296(16) 0.0328(18) 0.0234(15) -0.0010(13) 0.0005(13) -0.0095(13)
O8 0.0341(18) 0.037(2) 0.0352(19) -0.0032(15) 0.0139(15) 0.0019(15)
O9 0.043(2) 0.037(3) 0.0295(18) 0.0056(14) 0.0107(16) 0.0010(13)
O10 0.071(3) 0.038(3) 0.070(3) 0.007(2) 0.037(3) -0.010(2)
O11 0.063(4) 0.410(17) 0.068(5) -0.002(7) -0.024(4) -0.068(7)
N1 0.029(2) 0.047(3) 0.025(2) -0.0049(19) -0.0038(17) -0.0016(18)
N2 0.037(3) 0.055(3) 0.0198(19) -0.002(2) -0.0065(18) 0.0030(18)
N3 0.031(3) 0.030(3) 0.037(3) 0.0003(16) 0.0091(19) -0.0064(17)
C1 0.035(3) 0.045(3) 0.016(2) -0.006(2) -0.003(2) -0.0008(18)
C2 0.027(3) 0.035(3) 0.026(3) 0.0021(19) 0.0027(19) 0.0019(19)
C3 0.043(3) 0.049(4) 0.022(3) -0.010(3) -0.001(3) 0.007(3)
C4 0.050(4) 0.058(4) 0.042(3) -0.024(3) -0.004(3) 0.018(3)
C5 0.044(3) 0.051(4) 0.041(3) -0.019(3) -0.008(3) 0.008(3)
C6 0.025(3) 0.040(3) 0.032(3) -0.0042(18) 0.006(2) 0.0023(19)
C7 0.023(2) 0.036(3) 0.027(3) 0.0003(18) 0.0039(19) -0.0016(19)
C8 0.029(3) 0.041(3) 0.030(3) -0.0081(19) 0.004(3) -0.0036(19)
C9 0.033(3) 0.075(5) 0.027(3) -0.009(3) -0.004(3) -0.010(3)
C10 0.043(4) 0.070(5) 0.032(3) 0.002(3) -0.007(3) -0.016(3)
C11 0.049(4) 0.093(6) 0.027(3) -0.021(4) -0.016(3) 0.010(3)
C12 0.044(3) 0.044(4) 0.020(3) -0.000(3) -0.002(3) 0.0056(19)
C13 0.040(3) 0.032(3) 0.025(3) 0.004(2) 0.007(2) 0.0041(19)
C14 0.046(3) 0.040(3) 0.021(3) 0.002(3) 0.010(2) 0.0063(19)
C15 0.047(3) 0.045(4) 0.033(3) 0.001(3) 0.017(3) 0.010(3)
C16 0.037(3) 0.037(3) 0.036(3) -0.003(3) 0.008(3) 0.007(3)
C17 0.034(3) 0.032(3) 0.023(3) 0.0049(19) 0.0080(19) 0.0019(18)
C18 0.034(3) 0.030(3) 0.021(2) 0.0024(19) 0.0062(18) 0.0061(18)
C19 0.048(4) 0.045(4) 0.032(3) -0.013(3) 0.005(3) 0.004(2)
C20 0.027(3) 0.031(3) 0.019(2) 0.0018(17) 0.0037(19) -0.0013(16)
C21 0.049(4) 0.044(4) 0.064(4) -0.002(3) -0.002(3) -0.014(3)
C22 0.054(4) 0.102(6) 0.052(4) 0.009(4) -0.013(4) -0.016(4)
C23 0.060(5) 0.102(7) 0.084(6) 0.011(5) -0.006(5) -0.006(5)

loop_
_atom_type_symbol
_atom_type_description
_atom_type_scat_dispersion_real
_atom_type_scat_dispersion_imag
_atom_type_scat_source
C C 0.0033 0.0016
;
International Tables for Crystallography
(1992, Vol. C, Tables 4.2.6.8 and 6.1.1.4)
;
H H 0.0000 0.0000
;
International Tables for Crystallography
(1992, Vol. C, Table 6.1.1.4)
;
O O 0.0106 0.0060
;
International Tables for Crystallography
(1992, Vol. C, Tables 4.2.6.8 and 6.1.1.4)
;
N N 0.0061 0.0033
;
International Tables for Crystallography
(1992, Vol. C, Tables 4.2.6.8 and 6.1.1.4)
;
Zn Zn 0.2839 1.4301
;
International Tables for Crystallography
(1992, Vol. C, Tables 4.2.6.8 and 6.1.1.4)
;
Gd Gd -0.1653 3.9035
;
International Tables for Crystallography
(1992, Vol. C, Tables 4.2.6.8 and 6.1.1.4)
;

loop_
_geom_angle_atom_site_label_1
_geom_angle_atom_site_label_2
_geom_angle_atom_site_label_3
_geom_angle
_geom_angle_publ_flag
_geom_angle_site_symmetry_1
_geom_angle_site_symmetry_3
O1 Gd1 O2 65.38(10) yes . .
O1 Gd1 O3 132.34(11) yes . .
O1 Gd1 O4 160.65(10) yes . .
O1 Gd1 O6 86.84(11) yes . .
O1 Gd1 O6 81.21(10) yes . 3_766
O1 Gd1 O7 84.56(10) yes . 3_766
O1 Gd1 O8 66.35(11) yes . .
O1 Gd1 O9 116.90(11) yes . .
O1 Gd1 C20 82.03(11) yes . 3_766
O2 Gd1 O3 67.62(11) yes . .
O2 Gd1 O4 132.68(10) yes . .
O2 Gd1 O6 75.01(11) yes . .
O2 Gd1 O6 127.61(11) yes . 3_766
O2 Gd1 O7 147.31(10) yes . 3_766
O2 Gd1 O8 82.12(11) yes . .
O2 Gd1 O9 100.58(12) yes . .
O2 Gd1 C20 144.81(12) yes . 3_766
O3 Gd1 O4 65.06(11) yes . .
O3 Gd1 O6 73.88(11) yes . .
O3 Gd1 O6 123.83(11) yes . 3_766
O3 Gd1 O7 143.00(11) yes . 3_766
O3 Gd1 O8 114.45(11) yes . .
O3 Gd1 O9 78.93(12) yes . .
O3 Gd1 C20 139.73(12) yes . 3_766
O4 Gd1 O6 91.67(11) yes . .
O4 Gd1 O6 80.87(11) yes . 3_766
O4 Gd1 O7 79.06(10) yes . 3_766
O4 Gd1 O8 117.84(11) yes . .
O4 Gd1 O9 70.80(12) yes . .
O4 Gd1 C20 78.70(12) yes . 3_766
O6 Gd1 O6 63.50(11) yes . 3_766
O6 Gd1 O7 117.72(11) yes . 3_766
O6 Gd1 O8 150.35(11) yes . .
O6 Gd1 O9 152.06(11) yes . .
O6 Gd1 C20 90.97(12) yes . 3_766
O6 Gd1 O7 54.23(11) yes 3_766 3_766
O6 Gd1 O8 120.83(11) yes 3_766 .
O6 Gd1 O9 130.99(12) yes 3_766 .
O6 Gd1 C20 27.48(12) yes 3_766 3_766
O7 Gd1 O8 73.86(11) yes 3_766 .
O7 Gd1 O9 81.11(12) yes 3_766 .
O7 Gd1 C20 26.75(12) yes 3_766 3_766
O8 Gd1 O9 50.60(12) yes . .
O8 Gd1 C20 97.25(12) yes . 3_766
O9 Gd1 C20 106.02(12) yes . 3_766
O2 Zn1 O3 78.17(12) yes . .
O2 Zn1 O5 99.78(13) yes . .
O2 Zn1 N1 88.09(14) yes . .
O2 Zn1 N2 156.68(16) yes . .
O3 Zn1 O5 101.79(13) yes . .
O3 Zn1 N1 152.73(16) yes . .
O3 Zn1 N2 87.95(15) yes . .
O5 Zn1 N1 103.71(16) yes . .
O5 Zn1 N2 101.36(16) yes . .
N1 Zn1 N2 96.33(16) yes . .
Gd1 O1 C1 123.1(3) yes . .
Gd1 O1 C2 117.8(3) yes . .
C1 O1 C2 116.6(4) yes . .
Gd1 O2 Zn1 103.61(12) yes . .
Gd1 O2 C7 124.0(3) yes . .
Zn1 O2 C7 122.9(3) yes . .
Gd1 O3 Zn1 103.09(13) yes . .
Gd1 O3 C18 122.0(3) yes . .
Zn1 O3 C18 123.1(3) yes . .
Gd1 O4 C17 117.2(3) yes . .
Gd1 O4 C19 126.6(3) yes . .
C17 O4 C19 116.1(4) yes . .
Zn1 O5 C20 121.4(3) yes . .
Gd1 O6 Gd1 116.50(13) yes . 3_766
Gd1 O6 C20 147.6(3) yes . .
Gd1 O6 C20 95.9(3) yes 3_766 .
Gd1 O7 C20 94.2(3) yes 3_766 .
Gd1 O8 N3 95.6(3) yes . .
Gd1 O9 N3 97.3(3) yes . .
Zn1 N1 C8 123.8(4) yes . .
Zn1 N1 C9 120.6(4) yes . .
C8 N1 C9 115.2(5) yes . .
Zn1 N2 C11 120.6(4) yes . .
Zn1 N2 C12 122.8(4) yes . .
C11 N2 C12 115.8(5) yes . .
O8 N3 O9 116.3(4) yes . .
O8 N3 O10 121.5(5) yes . .
O9 N3 O10 122.2(5) yes . .
O1 C2 C3 124.3(4) yes . .
O1 C2 C7 113.1(4) yes . .
C3 C2 C7 122.6(5) yes . .
C2 C3 C4 118.9(5) yes . .
C3 C4 C5 120.2(6) yes . .
C4 C5 C6 121.7(6) yes . .
C5 C6 C7 119.6(5) yes . .
C5 C6 C8 117.0(5) yes . .
C7 C6 C8 123.4(5) yes . .
O2 C7 C2 119.4(4) yes . .
O2 C7 C6 123.7(4) yes . .
C2 C7 C6 116.9(5) yes . .
N1 C8 C6 128.0(5) yes . .
N1 C9 C10 112.7(5) yes . .
C9 C10 C11 115.4(6) yes . .
N2 C11 C10 112.9(5) yes . .
N2 C12 C13 128.3(5) yes . .
C12 C13 C14 116.8(5) yes . .
C12 C13 C18 122.8(5) yes . .
C14 C13 C18 120.4(5) yes . .
C13 C14 C15 120.8(5) yes . .
C14 C15 C16 120.2(5) yes . .
C15 C16 C17 119.3(5) yes . .
O4 C17 C16 123.4(5) yes . .
O4 C17 C18 114.2(4) yes . .
C16 C17 C18 122.4(4) yes . .
O3 C18 C13 124.6(4) yes . .
O3 C18 C17 118.5(4) yes . .
C13 C18 C17 116.9(4) yes . .
Gd1 C20 O5 177.9(4) yes 3_766 .
Gd1 C20 O6 56.6(3) yes 3_766 .
Gd1 C20 O7 59.1(3) yes 3_766 .
O5 C20 O6 121.3(4) yes . .
O5 C20 O7 123.0(4) yes . .
O6 C20 O7 115.7(4) yes . .
O11 C22 C21 122.0(7) yes . .
O11 C22 C23 120.9(7) yes . .
C21 C22 C23 117.1(6) yes . .
O1 C1 H1 109.787 no . .
O1 C1 H2 109.522 no . .
O1 C1 H3 109.198 no . .
H1 C1 H2 109.445 no . .
H1 C1 H3 109.439 no . .
H2 C1 H3 109.436 no . .
C2 C3 H4 120.361 no . .
C4 C3 H4 120.761 no . .
C3 C4 H5 119.695 no . .
C5 C4 H5 120.138 no . .
C4 C5 H6 119.296 no . .
C6 C5 H6 118.974 no . .
N1 C8 H7 116.047 no . .
C6 C8 H7 115.930 no . .
N1 C9 H8 108.584 no . .
N1 C9 H9 107.845 no . .
C10 C9 H8 109.679 no . .
C10 C9 H9 108.533 no . .
H8 C9 H9 109.490 no . .
C9 C10 H10 107.592 no . .
C9 C10 H11 108.683 no . .
C11 C10 H10 107.099 no . .
C11 C10 H11 108.455 no . .
H10 C10 H11 109.501 no . .
N2 C11 H12 108.096 no . .
N2 C11 H13 108.758 no . .
C10 C11 H12 108.112 no . .
C10 C11 H13 109.433 no . .
H12 C11 H13 109.499 no . .
N2 C12 H14 115.958 no . .
C13 C12 H14 115.722 no . .
C13 C14 H15 119.473 no . .
C15 C14 H15 119.732 no . .
C14 C15 H16 119.791 no . .
C16 C15 H16 120.037 no . .
C15 C16 H17 120.360 no . .
C17 C16 H17 120.320 no . .
O4 C19 H18 109.184 no . .
O4 C19 H19 109.407 no . .
O4 C19 H20 109.921 no . .
H18 C19 H19 109.445 no . .
H18 C19 H20 109.435 no . .
H19 C19 H20 109.434 no . .
C22 C21 H21 108.471 no . .
C22 C21 H22 110.526 no . .
C22 C21 H23 109.498 no . .
H21 C21 H22 109.437 no . .
H21 C21 H23 109.445 no . .
H22 C21 H23 109.444 no . .
C22 C23 H24 109.571 no . .
C22 C23 H25 109.861 no . .
C22 C23 H26 109.067 no . .
H24 C23 H25 109.441 no . .
H24 C23 H26 109.445 no . .
H25 C23 H26 109.441 no . .

loop_
_geom_bond_atom_site_label_1
_geom_bond_atom_site_label_2
_geom_bond_distance
_geom_bond_publ_flag
_geom_bond_site_symmetry_2
Gd1 O1 2.518(3) yes .
Gd1 O2 2.332(3) yes .
Gd1 O3 2.357(3) yes .
Gd1 O4 2.501(4) yes .
Gd1 O6 2.394(4) yes .
Gd1 O6 2.364(3) yes 3_766
Gd1 O7 2.422(3) yes 3_766
Gd1 O8 2.535(4) yes .
Gd1 O9 2.501(4) yes .
Gd1 C20 2.816(5) yes 3_766
Zn1 O2 2.074(3) yes .
Zn1 O3 2.064(4) yes .
Zn1 O5 1.997(4) yes .
Zn1 N1 2.065(4) yes .
Zn1 N2 2.076(4) yes .
O1 C1 1.452(5) yes .
O1 C2 1.392(6) yes .
O2 C7 1.316(6) yes .
O3 C18 1.331(6) yes .
O4 C17 1.390(6) yes .
O4 C19 1.435(7) yes .
O5 C20 1.282(6) yes .
O6 C20 1.306(6) yes .
O7 C20 1.271(6) yes .
O8 N3 1.268(6) yes .
O9 N3 1.266(6) yes .
O10 N3 1.214(6) yes .
O11 C22 1.168(10) yes .
N1 C8 1.283(7) yes .
N1 C9 1.486(7) yes .
N2 C11 1.477(8) yes .
N2 C12 1.281(7) yes .
C2 C3 1.365(7) yes .
C2 C7 1.427(7) yes .
C3 C4 1.408(8) yes .
C4 C5 1.358(8) yes .
C5 C6 1.401(8) yes .
C6 C7 1.411(7) yes .
C6 C8 1.444(8) yes .
C9 C10 1.495(8) yes .
C10 C11 1.504(10) yes .
C12 C13 1.448(8) yes .
C13 C14 1.408(7) yes .
C13 C18 1.410(6) yes .
C14 C15 1.381(8) yes .
C15 C16 1.383(8) yes .
C16 C17 1.396(7) yes .
C17 C18 1.409(7) yes .
C21 C22 1.491(9) yes .
C22 C23 1.511(11) yes .
C1 H1 0.960 no .
C1 H2 0.960 no .
C1 H3 0.960 no .
C3 H4 0.930 no .
C4 H5 0.930 no .
C5 H6 0.930 no .
C8 H7 0.930 no .
C9 H8 0.970 no .
C9 H9 0.970 no .
C10 H10 0.970 no .
C10 H11 0.970 no .
C11 H12 0.970 no .
C11 H13 0.970 no .
C12 H14 0.930 no .
C14 H15 0.930 no .
C15 H16 0.930 no .
C16 H17 0.930 no .
C19 H18 0.960 no .
C19 H19 0.960 no .
C19 H20 0.960 no .
C21 H21 0.960 no .
C21 H22 0.960 no .
C21 H23 0.960 no .
C23 H24 0.960 no .
C23 H25 0.960 no .
C23 H26 0.960 no .

loop_
_geom_contact_atom_site_label_1
_geom_contact_atom_site_label_2
_geom_contact_distance
_geom_contact_publ_flag
_geom_contact_site_symmetry_2
Zn1 O6 3.059(3) no .
Zn1 C6 3.373(5) no .
Zn1 C10 3.207(6) no .
Zn1 C13 3.372(5) no .
O1 C17 3.598(6) no 3_766
O2 C8 2.940(6) no .
O2 C20 3.355(6) no .
O3 C12 2.952(6) no .
O3 C20 3.349(6) no .
O6 C1 3.600(6) no 3_766
O6 C7 3.522(6) no .
O6 C18 3.428(6) no .
O7 N3 3.292(6) no 3_766
O7 C1 3.311(6) no 3_766
O7 C19 3.155(7) no 3_766
O8 C1 3.155(6) no .
O8 C2 3.450(6) no .
O9 C19 3.472(7) no .
N1 C7 3.021(6) no .
N1 C11 3.168(7) no .
N2 C9 3.162(8) no .
N2 C18 3.016(7) no .
C1 C3 2.841(8) no .
C1 C16 3.599(8) no 3_766
C1 C17 3.580(7) no 3_766
C1 C20 3.488(7) no 3_766
C2 C5 2.750(8) no .
C3 C6 2.803(8) no .
C3 C16 3.571(8) no 3_766
C4 C7 2.814(8) no .
C8 C10 3.573(8) no .
C10 C12 3.575(9) no .
C13 C16 2.797(7) no .
C14 C17 2.761(7) no .
C15 C18 2.828(7) no .
C16 C19 2.811(8) no .
C19 C20 3.408(7) no 3_766
O2 C5 3.464(7) no 3_666
O2 C6 3.575(6) no 3_666
O2 C8 3.531(6) no 3_666
O5 C15 3.394(6) no 2_745
O5 C21 3.556(7) no .
O7 C14 3.326(6) no 2_745
O7 C21 3.557(7) no .
O8 C8 3.353(7) no 3_666
O9 C19 3.187(7) no 3_776
O9 C23 3.583(9) no 1_565
O10 C11 3.598(7) no 4_565
O10 C19 3.319(8) no 3_776
O11 C1 3.538(8) no 4_554
O11 C9 3.375(10) no 2_645
O11 C10 3.317(11) no 2_645
O11 C11 3.321(9) no 2_645
N3 C19 3.566(7) no 3_776
